data_4104232
loop_
_publ_author_name
'Patrick Henke'
'Michael Huber'
'Jochen Steiner'
'Kit Bowen'
'Bryan Eichhorn'
'Hansgeorg Schn\"ockel'

_publ_contact_author_address
;
Institute of Inorganic Chemistry, 
University of Karlsruhe (TH),
76128 Karlsruhe, Germany
;
_publ_contact_author_fax '+49-721 6084854'
_publ_contact_author_name 'Schn\"ockel, H.'
_publ_section_title
;
 Al4(PtBu2)6- a Derivative of Al4H6- and Other Al4 Species: A Challenge
 for Bonding Interpretation between Zintl Ions and Metalloid Clusters
;
_journal_name_full 'Journal of the American Chemical Society'
_journal_page_first 5698
_journal_page_last 5704
_journal_paper_doi 10.1021/ja9007563
_journal_volume 131
_journal_year 2009
_chemical_formula_moiety 'C40 H90 Al4 Br P5'
_chemical_formula_sum 'C40 H90 Al4 Br P5'
_chemical_formula_weight 913.80
_chemical_name_common Brom-penta(di-tert.-butylphosphan)alan(4)
_chemical_name_systematic
; 
 ? 
;
_space_group_IT_number 61
_symmetry_cell_setting orthorhombic
_symmetry_space_group_name_Hall '-P 2ac 2ab'
_symmetry_space_group_name_H-M 'P b c a'
_atom_sites_solution_hydrogens geom
_atom_sites_solution_primary direct
_atom_sites_solution_secondary difmap
_audit_creation_method SHELXL-97
_cell_angle_alpha 90.00
_cell_angle_beta 90.00
_cell_angle_gamma 90.00
_cell_formula_units_Z 8
_cell_length_a 11.8724(3)
_cell_length_b 22.1908(5)
_cell_length_c 39.4936(13)
_cell_measurement_reflns_used 64619
_cell_measurement_temperature 150(2)
_cell_measurement_theta_max 49.96
_cell_measurement_theta_min 2.87
_cell_volume 10404.9(5)
_computing_cell_refinement 'Bruker XSCANS'
_computing_data_collection 'Bruker XSCANS'
_computing_data_reduction 'Bruker SHELXTL'
_computing_molecular_graphics 'Bruker SHELXTL'
_computing_publication_material 'Bruker SHELXTL'
_computing_structure_refinement 'SHELXL-97 (Sheldrick, 1997)'
_computing_structure_solution 'SHELXS-97 (Sheldrick, 1990)'
_diffrn_ambient_temperature 150(2)
_diffrn_measured_fraction_theta_full 0.966
_diffrn_measured_fraction_theta_max 0.966
_diffrn_measurement_device_type 'STOE IPDS 2'
_diffrn_measurement_method 'rotation method'
_diffrn_radiation_monochromator graphite
_diffrn_radiation_source 'fine-focus sealed tube'
_diffrn_radiation_type MoK\a
_diffrn_radiation_wavelength 0.71073
_diffrn_reflns_av_R_equivalents 0.0641
_diffrn_reflns_av_sigmaI/netI 0.0355
_diffrn_reflns_limit_h_max 14
_diffrn_reflns_limit_h_min -12
_diffrn_reflns_limit_k_max 23
_diffrn_reflns_limit_k_min -26
_diffrn_reflns_limit_l_max 46
_diffrn_reflns_limit_l_min -46
_diffrn_reflns_number 42929
_diffrn_reflns_theta_full 25.00
_diffrn_reflns_theta_max 25.00
_diffrn_reflns_theta_min 1.91
_exptl_absorpt_coefficient_mu 1.037
_exptl_absorpt_correction_T_max 0.830
_exptl_absorpt_correction_T_min 0.780
_exptl_absorpt_correction_type numerical
_exptl_crystal_colour blue
_exptl_crystal_density_diffrn 1.167
_exptl_crystal_density_method 'not measured'
_exptl_crystal_description prism
_exptl_crystal_F_000 3936
_exptl_crystal_size_max 0.28
_exptl_crystal_size_mid 0.20
_exptl_crystal_size_min 0.18
_refine_diff_density_max 0.676
_refine_diff_density_min -0.720
_refine_diff_density_rms 0.063
_refine_ls_extinction_method none
_refine_ls_goodness_of_fit_ref 1.059
_refine_ls_hydrogen_treatment constr
_refine_ls_matrix_type full
_refine_ls_number_parameters 437
_refine_ls_number_reflns 8840
_refine_ls_number_restraints 0
_refine_ls_restrained_S_all 1.059
_refine_ls_R_factor_all 0.0563
_refine_ls_R_factor_gt 0.0447
_refine_ls_shift/su_max 0.004
_refine_ls_shift/su_mean 0.000
_refine_ls_structure_factor_coef Fsqd
_refine_ls_weighting_details 'calc w=1/[\s^2^(Fo^2^)+(0.0599P)^2^+8.4362P] where P=(Fo^2^+2Fc^2^)/3'
_refine_ls_weighting_scheme calc
_refine_ls_wR_factor_gt 0.1093
_refine_ls_wR_factor_ref 0.1163
_reflns_number_gt 7335
_reflns_number_total 8840
_reflns_threshold_expression >2sigma(I)
_cod_data_source_file ja9007563_si_001.cif
_cod_data_source_block pbca
_cod_database_code 4104232

loop_
_publ_contact_author_email
patrick.henke@chemie.uni-karlsruhe.de
hansgeorg.schnoeckel@chemie.uni-karlsruhe.de

loop_
_symmetry_equiv_pos_as_xyz
'x, y, z'
'-x+1/2, -y, z+1/2'
'-x, y+1/2, -z+1/2'
'x+1/2, -y+1/2, -z'
'-x, -y, -z'
'x-1/2, y, -z-1/2'
'x, -y-1/2, z-1/2'
'-x-1/2, y-1/2, z'

loop_
_atom_site_label
_atom_site_type_symbol
_atom_site_fract_x
_atom_site_fract_y
_atom_site_fract_z
_atom_site_U_iso_or_equiv
_atom_site_adp_type
_atom_site_occupancy
_atom_site_symmetry_multiplicity
_atom_site_calc_flag
_atom_site_refinement_flags
_atom_site_disorder_assembly
_atom_site_disorder_group
Br1 Br 0.84670(3) 0.319557(16) 0.175593(10) 0.04441(11) Uani 1 1 d . . .
P1 P 0.66914(6) 0.47065(3) 0.17203(2) 0.02916(17) Uani 1 1 d . A .
P2 P 0.38232(6) 0.25683(3) 0.16567(2) 0.03085(17) Uani 1 1 d . . .
P3 P 0.52425(6) 0.30315(3) 0.080192(19) 0.02578(16) Uani 1 1 d . . .
P4 P 0.4010(10) 0.5321(4) 0.0992(2) 0.0212(10) Uani 0.50 1 d P A 1
P4A P 0.4004(10) 0.5229(5) 0.1055(2) 0.0237(11) Uani 0.50 1 d P A 2
P5 P 0.78483(6) 0.38251(3) 0.03729(2) 0.02963(17) Uani 1 1 d . . .
Al1 Al 0.69903(7) 0.37183(4) 0.15064(2) 0.02809(19) Uani 1 1 d . A .
Al2 Al 0.49070(7) 0.33396(4) 0.13788(2) 0.02627(18) Uani 1 1 d . A .
Al3 Al 0.53125(7) 0.45604(4) 0.12589(2) 0.02758(19) Uani 1 1 d . . .
Al4 Al 0.65899(7) 0.38317(4) 0.08481(2) 0.02610(19) Uani 1 1 d . A .
C1 C 0.6183(3) 0.47182(14) 0.21740(9) 0.0371(7) Uani 1 1 d . . .
C2 C 0.5324(3) 0.42103(16) 0.22140(9) 0.0442(8) Uani 1 1 d . A .
H2A H 0.5043 0.4205 0.2447 0.066 Uiso 1 1 calc R . .
H2B H 0.5684 0.3824 0.2162 0.066 Uiso 1 1 calc R . .
H2C H 0.4694 0.4277 0.2058 0.066 Uiso 1 1 calc R . .
C3 C 0.5600(3) 0.53159(15) 0.22648(10) 0.0452(8) Uani 1 1 d . A .
H3A H 0.5350 0.5303 0.2501 0.068 Uiso 1 1 calc R . .
H3B H 0.4948 0.5376 0.2117 0.068 Uiso 1 1 calc R . .
H3C H 0.6132 0.5649 0.2234 0.068 Uiso 1 1 calc R . .
C4 C 0.7154(3) 0.45966(17) 0.24219(9) 0.0478(8) Uani 1 1 d . A .
H4A H 0.6868 0.4606 0.2655 0.072 Uiso 1 1 calc R . .
H4B H 0.7734 0.4907 0.2394 0.072 Uiso 1 1 calc R . .
H4C H 0.7480 0.4200 0.2375 0.072 Uiso 1 1 calc R . .
C5 C 0.7984(3) 0.52081(15) 0.16709(8) 0.0362(7) Uani 1 1 d . . .
C6 C 0.7901(3) 0.58051(16) 0.18677(10) 0.0472(8) Uani 1 1 d . A .
H6A H 0.8589 0.6041 0.1832 0.071 Uiso 1 1 calc R . .
H6B H 0.7813 0.5720 0.2110 0.071 Uiso 1 1 calc R . .
H6C H 0.7249 0.6035 0.1787 0.071 Uiso 1 1 calc R . .
C7 C 0.8093(3) 0.53567(15) 0.12967(9) 0.0400(7) Uani 1 1 d . A .
H7A H 0.8751 0.5615 0.1261 0.060 Uiso 1 1 calc R . .
H7B H 0.7413 0.5567 0.1220 0.060 Uiso 1 1 calc R . .
H7C H 0.8183 0.4983 0.1167 0.060 Uiso 1 1 calc R . .
C8 C 0.9055(3) 0.48709(17) 0.17806(10) 0.0441(8) Uani 1 1 d . A .
H8A H 0.9710 0.5135 0.1753 0.066 Uiso 1 1 calc R . .
H8B H 0.9152 0.4511 0.1640 0.066 Uiso 1 1 calc R . .
H8C H 0.8986 0.4751 0.2019 0.066 Uiso 1 1 calc R . .
C9 C 0.2354(3) 0.28716(15) 0.17357(8) 0.0360(7) Uani 1 1 d . . .
C10 C 0.1630(3) 0.23804(18) 0.19028(10) 0.0489(9) Uani 1 1 d . . .
H10A H 0.0871 0.2537 0.1944 0.073 Uiso 1 1 calc R . .
H10B H 0.1972 0.2261 0.2118 0.073 Uiso 1 1 calc R . .
H10C H 0.1586 0.2030 0.1753 0.073 Uiso 1 1 calc R . .
C11 C 0.2277(3) 0.34532(17) 0.19474(10) 0.0500(9) Uani 1 1 d . . .
H11A H 0.1485 0.3569 0.1973 0.075 Uiso 1 1 calc R . .
H11B H 0.2688 0.3777 0.1833 0.075 Uiso 1 1 calc R . .
H11C H 0.2607 0.3383 0.2171 0.075 Uiso 1 1 calc R . .
C12 C 0.1871(3) 0.29998(17) 0.13865(9) 0.0437(8) Uani 1 1 d . . .
H12A H 0.1105 0.3159 0.1409 0.066 Uiso 1 1 calc R . .
H12B H 0.1852 0.2626 0.1254 0.066 Uiso 1 1 calc R . .
H12C H 0.2345 0.3297 0.1270 0.066 Uiso 1 1 calc R . .
C13 C 0.4478(3) 0.23196(15) 0.20741(9) 0.0385(7) Uani 1 1 d . . .
C14 C 0.4151(3) 0.26656(17) 0.23921(9) 0.0463(8) Uani 1 1 d . . .
H14A H 0.4544 0.2494 0.2588 0.069 Uiso 1 1 calc R . .
H14B H 0.3336 0.2636 0.2427 0.069 Uiso 1 1 calc R . .
H14C H 0.4363 0.3090 0.2366 0.069 Uiso 1 1 calc R . .
C15 C 0.4165(3) 0.16507(17) 0.21222(11) 0.0526(9) Uani 1 1 d . . .
H15A H 0.4487 0.1503 0.2335 0.079 Uiso 1 1 calc R . .
H15B H 0.4465 0.1414 0.1933 0.079 Uiso 1 1 calc R . .
H15C H 0.3343 0.1610 0.2129 0.079 Uiso 1 1 calc R . .
C16 C 0.5763(3) 0.23545(16) 0.20332(9) 0.0427(8) Uani 1 1 d . . .
H16A H 0.6126 0.2229 0.2244 0.064 Uiso 1 1 calc R . .
H16B H 0.5982 0.2770 0.1980 0.064 Uiso 1 1 calc R . .
H16C H 0.6000 0.2087 0.1849 0.064 Uiso 1 1 calc R . .
C17 C 0.4109(2) 0.31635(14) 0.04692(8) 0.0326(6) Uani 1 1 d . . .
C18 C 0.3704(3) 0.38083(15) 0.05193(10) 0.0416(8) Uani 1 1 d . . .
H18A H 0.3115 0.3900 0.0353 0.062 Uiso 1 1 calc R . .
H18B H 0.4337 0.4086 0.0489 0.062 Uiso 1 1 calc R . .
H18C H 0.3399 0.3854 0.0748 0.062 Uiso 1 1 calc R . .
C19 C 0.4592(3) 0.30957(18) 0.01125(9) 0.0477(9) Uani 1 1 d . . .
H19A H 0.3996 0.3166 -0.0055 0.072 Uiso 1 1 calc R . .
H19B H 0.4893 0.2688 0.0084 0.072 Uiso 1 1 calc R . .
H19C H 0.5197 0.3390 0.0079 0.072 Uiso 1 1 calc R . .
C20 C 0.3095(3) 0.27410(17) 0.05083(10) 0.0477(9) Uani 1 1 d . . .
H20A H 0.2541 0.2829 0.0331 0.072 Uiso 1 1 calc R . .
H20B H 0.2751 0.2802 0.0731 0.072 Uiso 1 1 calc R . .
H20C H 0.3346 0.2322 0.0487 0.072 Uiso 1 1 calc R . .
C21 C 0.5893(3) 0.22540(13) 0.07601(8) 0.0329(6) Uani 1 1 d . . .
C22 C 0.6675(3) 0.21713(16) 0.10653(9) 0.0460(8) Uani 1 1 d . . .
H22A H 0.7031 0.1773 0.1054 0.069 Uiso 1 1 calc R . .
H22B H 0.6237 0.2204 0.1275 0.069 Uiso 1 1 calc R . .
H22C H 0.7258 0.2484 0.1062 0.069 Uiso 1 1 calc R . .
C23 C 0.6603(3) 0.21869(15) 0.04394(9) 0.0390(7) Uani 1 1 d . . .
H23A H 0.6918 0.1779 0.0430 0.058 Uiso 1 1 calc R . .
H23B H 0.7217 0.2482 0.0443 0.058 Uiso 1 1 calc R . .
H23C H 0.6129 0.2256 0.0240 0.058 Uiso 1 1 calc R . .
C24 C 0.5009(3) 0.17524(15) 0.07706(11) 0.0494(9) Uani 1 1 d . . .
H24A H 0.5381 0.1360 0.0748 0.074 Uiso 1 1 calc R . .
H24B H 0.4475 0.1807 0.0584 0.074 Uiso 1 1 calc R . .
H24C H 0.4603 0.1769 0.0987 0.074 Uiso 1 1 calc R . .
C25 C 0.4720(3) 0.60358(14) 0.09972(9) 0.0374(7) Uani 1 1 d . . .
C26 C 0.5184(3) 0.62837(17) 0.13311(10) 0.0480(9) Uani 1 1 d . A .
H26A H 0.5527 0.6679 0.1291 0.072 Uiso 1 1 calc R . .
H26B H 0.5753 0.6006 0.1421 0.072 Uiso 1 1 calc R . .
H26C H 0.4568 0.6324 0.1495 0.072 Uiso 1 1 calc R . .
C27 C 0.3946(3) 0.65052(16) 0.08332(13) 0.0594(11) Uani 1 1 d . A .
H27A H 0.4349 0.6889 0.0813 0.089 Uiso 1 1 calc R . .
H27B H 0.3275 0.6561 0.0974 0.089 Uiso 1 1 calc R . .
H27C H 0.3720 0.6366 0.0608 0.089 Uiso 1 1 calc R . .
C28 C 0.5688(3) 0.59304(16) 0.07478(10) 0.0456(8) Uani 1 1 d . A .
H28A H 0.6083 0.6311 0.0707 0.068 Uiso 1 1 calc R . .
H28B H 0.5385 0.5777 0.0534 0.068 Uiso 1 1 calc R . .
H28C H 0.6214 0.5636 0.0843 0.068 Uiso 1 1 calc R . .
C29 C 0.2752(10) 0.5283(6) 0.1281(3) 0.031(3) Uani 0.50 1 d P A 1
C29A C 0.2753(11) 0.5293(6) 0.1360(3) 0.022(3) Uiso 0.50 1 d P A 2
C30 C 0.2243(3) 0.46670(18) 0.12723(13) 0.0629(12) Uani 1 1 d . . .
H30A H 0.1590 0.4654 0.1424 0.094 Uiso 1 1 calc R A 1
H30B H 0.2802 0.4370 0.1347 0.094 Uiso 1 1 calc R A 1
H30C H 0.2003 0.4573 0.1041 0.094 Uiso 1 1 calc R A 1
C31 C 0.30168(9) 0.53759(5) 0.16938(3) 0.0569(10) Uani 1 1 d . . .
H31A H 0.2311 0.5347 0.1822 0.085 Uiso 1 1 calc R A 1
H31B H 0.3357 0.5773 0.1731 0.085 Uiso 1 1 calc R A 1
H31C H 0.3537 0.5062 0.1771 0.085 Uiso 1 1 calc R A 1
C32 C 0.18878(9) 0.57556(5) 0.12094(3) 0.0620(12) Uani 1 1 d R . .
H32A H 0.1269 0.5712 0.1364 0.093 Uiso 1 1 d R . .
H32B H 0.2220 0.6147 0.1237 0.093 Uiso 1 1 d R . .
H32C H 0.1620 0.5712 0.0981 0.093 Uiso 1 1 d R . .
C33 C 0.93176(9) 0.37397(5) 0.05568(3) 0.0341(7) Uani 1 1 d R . .
C34 C 1.01995(9) 0.38415(5) 0.02811(3) 0.0483(9) Uani 1 1 d R . .
H34A H 1.0939 0.3798 0.0376 0.072 Uiso 1 1 d R . .
H34B H 1.0097 0.3551 0.0104 0.072 Uiso 1 1 d R . .
H34C H 1.0117 0.4240 0.0190 0.072 Uiso 1 1 d R . .
C35 C 0.93810(9) 0.30821(5) 0.06746(3) 0.0443(8) Uani 1 1 d R . .
H35A H 1.0109 0.3006 0.0772 0.067 Uiso 1 1 d R . .
H35B H 0.8809 0.3009 0.0842 0.067 Uiso 1 1 d R . .
H35C H 0.9265 0.2820 0.0485 0.067 Uiso 1 1 d R . .
C36 C 0.96107(9) 0.41345(5) 0.08633(3) 0.0408(8) Uani 1 1 d R . .
H36A H 1.0369 0.4053 0.0934 0.061 Uiso 1 1 d R . .
H36B H 0.9543 0.4552 0.0802 0.061 Uiso 1 1 d R . .
H36C H 0.9103 0.4046 0.1046 0.061 Uiso 1 1 d R . .
C37 C 0.76819(9) 0.45868(5) 0.01584(3) 0.0334(7) Uani 1 1 d R . .
C38 C 0.81699(9) 0.51340(5) 0.03440(3) 0.0386(7) Uani 1 1 d R . .
H38A H 0.8037 0.5491 0.0213 0.058 Uiso 1 1 d R . .
H38B H 0.7813 0.5174 0.0561 0.058 Uiso 1 1 d R . .
H38C H 0.8966 0.5080 0.0375 0.058 Uiso 1 1 d R . .
C39 C 0.81871(9) 0.45535(5) -0.01987(3) 0.0430(8) Uani 1 1 d R . .
H39A H 0.8106 0.4937 -0.0309 0.064 Uiso 1 1 d R . .
H39B H 0.8972 0.4452 -0.0184 0.064 Uiso 1 1 d R . .
H39C H 0.7800 0.4250 -0.0327 0.064 Uiso 1 1 d R . .
C40 C 0.64083(9) 0.46740(5) 0.01180(3) 0.0415(8) Uani 1 1 d R . .
H40A H 0.6264 0.5054 0.0010 0.062 Uiso 1 1 d R . .
H40B H 0.6107 0.4354 -0.0018 0.062 Uiso 1 1 d R . .
H40C H 0.6057 0.4668 0.0337 0.062 Uiso 1 1 d R . .

loop_
_atom_site_aniso_label
_atom_site_aniso_U_11
_atom_site_aniso_U_22
_atom_site_aniso_U_33
_atom_site_aniso_U_23
_atom_site_aniso_U_13
_atom_site_aniso_U_12
Br1 0.03462(18) 0.0459(2) 0.0527(2) 0.00785(15) -0.01081(14) 0.00690(14)
P1 0.0282(4) 0.0272(4) 0.0321(4) -0.0015(3) -0.0028(3) -0.0034(3)
P2 0.0321(4) 0.0274(4) 0.0330(4) -0.0009(3) 0.0051(3) -0.0039(3)
P3 0.0244(3) 0.0238(4) 0.0292(4) -0.0007(3) 0.0012(3) -0.0013(3)
P4 0.0276(12) 0.013(3) 0.023(3) 0.0142(15) -0.0005(18) 0.0030(16)
P4A 0.0287(12) 0.015(3) 0.028(3) 0.0155(15) -0.003(2) 0.0011(16)
P5 0.0250(4) 0.0312(4) 0.0327(4) 0.0000(3) 0.0032(3) -0.0023(3)
Al1 0.0245(4) 0.0269(4) 0.0329(5) -0.0004(3) -0.0030(3) 0.0007(3)
Al2 0.0243(4) 0.0248(4) 0.0297(5) -0.0006(3) 0.0012(3) -0.0015(3)
Al3 0.0242(4) 0.0246(4) 0.0339(5) -0.0016(3) -0.0012(3) 0.0010(3)
Al4 0.0224(4) 0.0254(4) 0.0305(5) 0.0003(3) 0.0010(3) -0.0010(3)
C1 0.0416(17) 0.0341(17) 0.0356(18) -0.0036(13) 0.0011(13) -0.0009(14)
C2 0.052(2) 0.0388(19) 0.042(2) -0.0036(15) 0.0112(15) -0.0084(16)
C3 0.053(2) 0.0364(18) 0.046(2) -0.0092(15) 0.0060(16) 0.0016(15)
C4 0.057(2) 0.052(2) 0.0342(19) -0.0002(15) -0.0054(15) -0.0021(17)
C5 0.0353(16) 0.0367(17) 0.0366(18) -0.0017(13) -0.0041(13) -0.0095(13)
C6 0.052(2) 0.0369(18) 0.052(2) -0.0077(16) -0.0023(16) -0.0141(16)
C7 0.0386(17) 0.0388(18) 0.043(2) 0.0035(14) -0.0009(14) -0.0087(14)
C8 0.0322(16) 0.050(2) 0.051(2) 0.0046(16) -0.0082(14) -0.0069(15)
C9 0.0312(15) 0.0377(17) 0.0391(18) -0.0059(13) 0.0037(13) -0.0044(13)
C10 0.0357(17) 0.062(2) 0.049(2) 0.0033(18) 0.0058(15) -0.0109(16)
C11 0.0424(19) 0.054(2) 0.053(2) -0.0160(18) 0.0016(16) 0.0098(16)
C12 0.0386(17) 0.045(2) 0.048(2) -0.0011(16) -0.0016(15) -0.0025(15)
C13 0.0413(17) 0.0335(17) 0.0408(19) 0.0034(14) 0.0050(14) -0.0031(14)
C14 0.0427(18) 0.055(2) 0.041(2) 0.0002(16) -0.0006(15) -0.0051(16)
C15 0.062(2) 0.039(2) 0.057(2) 0.0138(17) 0.0012(18) -0.0060(17)
C16 0.0419(18) 0.046(2) 0.0405(19) 0.0091(15) 0.0022(14) 0.0056(15)
C17 0.0299(15) 0.0346(16) 0.0333(17) -0.0022(12) -0.0006(12) -0.0032(12)
C18 0.0380(17) 0.0373(18) 0.049(2) -0.0020(15) -0.0131(14) 0.0042(14)
C19 0.048(2) 0.059(2) 0.0353(19) -0.0003(16) -0.0023(15) 0.0035(17)
C20 0.0395(18) 0.048(2) 0.056(2) 0.0024(17) -0.0112(16) -0.0154(16)
C21 0.0348(15) 0.0258(15) 0.0382(18) -0.0010(12) 0.0047(12) 0.0000(12)
C22 0.054(2) 0.0378(18) 0.046(2) -0.0013(15) -0.0039(16) 0.0180(16)
C23 0.0421(17) 0.0326(17) 0.042(2) -0.0057(14) 0.0092(14) 0.0011(14)
C24 0.049(2) 0.0266(17) 0.072(3) -0.0034(16) 0.0166(18) -0.0059(14)
C25 0.0351(16) 0.0268(16) 0.050(2) 0.0002(14) -0.0013(14) 0.0009(13)
C26 0.0422(19) 0.0405(19) 0.061(2) -0.0141(17) 0.0056(16) -0.0091(15)
C27 0.052(2) 0.0280(18) 0.098(4) 0.0120(19) -0.009(2) 0.0012(16)
C28 0.0439(19) 0.042(2) 0.051(2) 0.0058(16) 0.0028(15) -0.0058(15)
C29 0.040(5) 0.037(5) 0.016(5) -0.003(4) -0.003(4) 0.006(3)
C30 0.042(2) 0.052(2) 0.095(4) -0.014(2) 0.019(2) -0.0120(17)
C31 0.051(2) 0.071(3) 0.048(2) 0.0033(19) 0.0029(17) -0.008(2)
C32 0.046(2) 0.075(3) 0.064(3) 0.021(2) 0.0131(18) 0.028(2)
C33 0.0258(14) 0.0352(17) 0.0414(18) -0.0015(13) 0.0034(12) -0.0003(12)
C34 0.0300(17) 0.055(2) 0.060(2) -0.0003(18) 0.0104(15) 0.0050(15)
C35 0.0339(17) 0.0394(19) 0.060(2) 0.0028(16) -0.0020(15) 0.0054(14)
C36 0.0305(16) 0.0422(19) 0.050(2) -0.0031(15) -0.0062(14) -0.0002(14)
C37 0.0286(15) 0.0397(17) 0.0320(17) 0.0042(13) 0.0013(12) -0.0031(12)
C38 0.0379(16) 0.0337(17) 0.0440(19) 0.0044(14) 0.0028(14) -0.0019(13)
C39 0.0418(18) 0.047(2) 0.040(2) 0.0035(15) 0.0053(14) -0.0056(15)
C40 0.0342(16) 0.0443(19) 0.046(2) 0.0104(15) -0.0015(14) -0.0004(14)

loop_
_atom_type_symbol
_atom_type_description
_atom_type_scat_dispersion_real
_atom_type_scat_dispersion_imag
_atom_type_scat_source
C C 0.0033 0.0016 'International Tables Vol C Tables 4.2.6.8 and 6.1.1.4'
H H 0.0000 0.0000 'International Tables Vol C Tables 4.2.6.8 and 6.1.1.4'
Al Al 0.0645 0.0514 'International Tables Vol C Tables 4.2.6.8 and 6.1.1.4'
P P 0.1023 0.0942 'International Tables Vol C Tables 4.2.6.8 and 6.1.1.4'
Br Br -0.2901 2.4595 'International Tables Vol C Tables 4.2.6.8 and 6.1.1.4'

loop_
_geom_angle_atom_site_label_1
_geom_angle_atom_site_label_2
_geom_angle_atom_site_label_3
_geom_angle
C1 P1 C5 110.25(14)
C1 P1 Al1 113.41(11)
C5 P1 Al1 112.47(11)
C1 P1 Al3 119.28(11)
C5 P1 Al3 122.32(11)
Al1 P1 Al3 73.48(4)
C9 P2 C13 109.64(15)
C9 P2 Al2 108.33(11)
C13 P2 Al2 112.49(10)
C21 P3 C17 111.56(14)
C21 P3 Al4 114.13(10)
C17 P3 Al4 114.23(10)
C21 P3 Al2 114.03(10)
C17 P3 Al2 119.45(10)
Al4 P3 Al2 80.11(4)
C25 P4 C29 113.9(7)
C25 P4 Al3 107.4(5)
C29 P4 Al3 101.8(5)
C29A P4A C25 109.6(7)
C29A P4A Al3 110.6(5)
C25 P4A Al3 109.4(5)
C33 P5 C37 110.77(7)
C33 P5 Al4 105.87(5)
C37 P5 Al4 106.17(5)
Br1 Al1 P1 115.01(4)
Br1 Al1 Al4 126.75(4)
P1 Al1 Al4 103.53(4)
Br1 Al1 Al2 128.65(4)
P1 Al1 Al2 102.71(4)
Al4 Al1 Al2 71.22(3)
Br1 Al1 Al3 169.54(4)
P1 Al1 Al3 54.75(3)
Al4 Al1 Al3 59.07(3)
Al2 Al1 Al3 60.09(3)
P2 Al2 P3 108.51(4)
P2 Al2 Al1 129.45(4)
P3 Al2 Al1 96.60(4)
P2 Al2 Al3 149.29(4)
P3 Al2 Al3 94.95(4)
Al1 Al2 Al3 64.23(3)
P4A Al3 P1 128.5(3)
P4A Al3 P4 5.4(5)
P1 Al3 P4 128.8(3)
P4A Al3 Al4 123.2(3)
P1 Al3 Al4 98.45(4)
P4 Al3 Al4 119.1(3)
P4A Al3 Al2 124.8(3)
P1 Al3 Al2 96.69(4)
P4 Al3 Al2 128.0(3)
Al4 Al3 Al2 67.93(3)
P4A Al3 Al1 179.0(3)
P1 Al3 Al1 51.76(3)
P4 Al3 Al1 173.6(2)
Al4 Al3 Al1 55.99(3)
Al2 Al3 Al1 55.68(3)
P3 Al4 P5 110.58(4)
P3 Al4 Al1 97.11(4)
P5 Al4 Al1 130.85(4)
P3 Al4 Al3 96.46(4)
P5 Al4 Al3 144.04(4)
Al1 Al4 Al3 64.94(3)
C2 C1 C3 108.2(3)
C2 C1 C4 107.8(3)
C3 C1 C4 109.9(3)
C2 C1 P1 107.5(2)
C3 C1 P1 112.1(2)
C4 C1 P1 111.2(2)
C7 C5 C6 108.0(3)
C7 C5 C8 108.0(3)
C6 C5 C8 109.2(3)
C7 C5 P1 107.1(2)
C6 C5 P1 113.5(2)
C8 C5 P1 110.7(2)
C12 C9 C10 108.1(3)
C12 C9 C11 108.2(3)
C10 C9 C11 109.1(3)
C12 C9 P2 105.3(2)
C10 C9 P2 109.5(2)
C11 C9 P2 116.2(2)
C14 C13 C16 108.4(3)
C14 C13 C15 108.8(3)
C16 C13 C15 107.5(3)
C14 C13 P2 117.6(2)
C16 C13 P2 107.5(2)
C15 C13 P2 106.7(2)
C18 C17 C19 109.3(3)
C18 C17 C20 108.3(3)
C19 C17 C20 109.1(3)
C18 C17 P3 106.2(2)
C19 C17 P3 110.8(2)
C20 C17 P3 113.0(2)
C24 C21 C23 109.3(3)
C24 C21 C22 107.9(3)
C23 C21 C22 107.8(3)
C24 C21 P3 112.3(2)
C23 C21 P3 112.6(2)
C22 C21 P3 106.7(2)
C28 C25 C26 109.8(3)
C28 C25 C27 106.4(3)
C26 C25 C27 109.6(3)
C28 C25 P4 102.1(4)
C26 C25 P4 119.7(4)
C27 C25 P4 108.3(4)
C28 C25 P4A 104.8(4)
C26 C25 P4A 112.2(4)
C27 C25 P4A 113.7(4)
P4 C25 P4A 7.6(5)
C30 C29 C32 111.1(8)
C30 C29 C31 102.1(7)
C32 C29 C31 103.1(7)
C30 C29 P4 110.4(8)
C32 C29 P4 113.6(8)
C31 C29 P4 115.8(8)
C31 C29A C30 115.0(8)
C31 C29A C32 115.3(8)
C30 C29A C32 104.2(7)
C31 C29A P4A 116.0(8)
C30 C29A P4A 95.5(7)
C32 C29A P4A 108.5(7)
C29 C30 C29A 11.5(7)
C29A C31 C29 2.5(9)
C29 C32 C29A 11.4(7)
C34 C33 C35 108.9
C34 C33 C36 108.8
C35 C33 C36 107.0
C34 C33 P5 110.0
C35 C33 P5 104.8
C36 C33 P5 116.9
C38 C37 C40 108.8
C38 C37 C39 109.3
C40 C37 C39 107.2
C38 C37 P5 116.9
C40 C37 P5 105.1
C39 C37 P5 109.0

loop_
_geom_bond_atom_site_label_1
_geom_bond_atom_site_label_2
_geom_bond_distance
Br1 Al1 2.3219(9)
P1 C1 1.891(3)
P1 C5 1.906(3)
P1 Al1 2.3766(12)
P1 Al3 2.4710(11)
P2 C9 1.896(3)
P2 C13 1.905(4)
P2 Al2 2.4062(11)
P3 C21 1.897(3)
P3 C17 1.904(3)
P3 Al4 2.3970(11)
P3 Al2 2.4116(11)
P4 C25 1.796(11)
P4 C29 1.881(16)
P4 Al3 2.520(9)
P4A C29A 1.917(17)
P4A C25 1.994(11)
P4A Al3 2.296(10)
P5 C33 1.8991(13)
P5 C37 1.9008(14)
P5 Al4 2.3990(11)
Al1 Al4 2.6546(13)
Al1 Al2 2.6604(11)
Al1 Al3 2.9009(12)
Al2 Al3 2.7920(12)
Al3 Al4 2.7470(12)
C1 C2 1.528(5)
C1 C3 1.538(4)
C1 C4 1.537(5)
C5 C7 1.520(5)
C5 C6 1.539(5)
C5 C8 1.538(5)
C9 C12 1.521(5)
C9 C10 1.537(5)
C9 C11 1.540(5)
C13 C14 1.523(5)
C13 C16 1.535(4)
C13 C15 1.542(5)
C17 C18 1.522(4)
C17 C19 1.529(5)
C17 C20 1.534(4)
C21 C24 1.530(4)
C21 C23 1.529(4)
C21 C22 1.533(5)
C25 C28 1.531(5)
C25 C26 1.531(5)
C25 C27 1.532(5)
C29 C30 1.496(13)
C29 C32 1.493(12)
C29 C31 1.674(12)
C29A C31 1.369(11)
C29A C30 1.555(13)
C29A C32 1.568(13)
C33 C34 1.5274
C33 C35 1.5335
C33 C36 1.5342
C37 C38 1.5321
C37 C40 1.5327
C37 C39 1.5343
